data_7703707
loop_
_publ_author_name
'B\"oserle, Ji\<r\'i'
'Jambor, Roman'
'R\%u\<Zi\<cka, Ale\<s'
'Erben, Milan'
'Dost\'al, Libor'

_publ_section_title
;
 Reactivity of boraguanidinato germylenes toward carbonyl compounds and
 isocyanides: C-O, C-F and C-N bond activation.
;
_journal_issue 15
_journal_name_full 'Dalton transactions (Cambridge, England : 2003)'
_journal_page_first 4869
_journal_page_last 4877
_journal_paper_doi 10.1039/c9dt04839a
_journal_volume 49
_journal_year 2020
_chemical_formula_moiety 'C55 H79 B2 Ge2 N7'
_chemical_formula_sum 'C55 H79 B2 Ge2 N7'
_chemical_formula_weight 1005.05
_space_group_crystal_system monoclinic
_space_group_IT_number 14
_space_group_name_Hall '-P 2ybc'
_space_group_name_H-M_alt 'P 1 21/c 1'
_atom_sites_solution_hydrogens difmap
_audit_creation_method SHELXL-2013
_audit_update_record
;
2019-12-10 deposited with the CCDC.	2020-03-06 downloaded from the CCDC.
;
_cell_angle_alpha 90
_cell_angle_beta 112.285(6)
_cell_angle_gamma 90
_cell_formula_units_Z 4
_cell_length_a 14.1030(17)
_cell_length_b 22.561(2)
_cell_length_c 18.1100(18)
_cell_measurement_reflns_used 61097
_cell_measurement_temperature 150(2)
_cell_measurement_theta_max 27.5
_cell_measurement_theta_min 1
_cell_volume 5331.8(10)
_computing_cell_refinement 'COLLECT and DENZO'
_computing_data_collection 'COLLECT (Hooft, 1998) and DENZO (Otwinowski & Minor, 1997)'
_computing_data_reduction 'COLLECT and DENZO'
_computing_molecular_graphics 'PLATON (Spek, 2003)'
_computing_publication_material 'SHELXL-97 (Sheldrick, 2008)'
_computing_structure_refinement 'SHELXL-97 (Sheldrick, 1997)'
_computing_structure_solution 'SIR92 (Altomare et al., 1994)'
_diffrn_ambient_temperature 150(1)
_diffrn_detector_area_resol_mean 9.091
_diffrn_measured_fraction_theta_full 0.992
_diffrn_measured_fraction_theta_max 0.983
_diffrn_measurement_device_type 'Bruker Nonius KappaCCD area detector'
_diffrn_measurement_method '\f and \w scans to fill the Ewald sphere'
_diffrn_radiation_monochromator graphite
_diffrn_radiation_source 'fine-focus sealed tube'
_diffrn_radiation_type MoK\a
_diffrn_radiation_wavelength 0.71073
_diffrn_reflns_av_R_equivalents 0.0955
_diffrn_reflns_av_unetI/netI 0.0813
_diffrn_reflns_Laue_measured_fraction_full 0.992
_diffrn_reflns_Laue_measured_fraction_max 0.983
_diffrn_reflns_limit_h_max 18
_diffrn_reflns_limit_h_min -18
_diffrn_reflns_limit_k_max 29
_diffrn_reflns_limit_k_min -24
_diffrn_reflns_limit_l_max 23
_diffrn_reflns_limit_l_min -23
_diffrn_reflns_number 61097
_diffrn_reflns_point_group_measured_fraction_full 0.992
_diffrn_reflns_point_group_measured_fraction_max 0.983
_diffrn_reflns_theta_full 25.242
_diffrn_reflns_theta_max 27.498
_diffrn_reflns_theta_min 1.803
_diffrn_standards_number 0
_exptl_absorpt_coefficient_mu 1.170
_exptl_absorpt_correction_T_max 0.880
_exptl_absorpt_correction_T_min 0.764
_exptl_absorpt_correction_type integration
_exptl_absorpt_process_details
;
Gaussian integration (Coppens, 1970)
;
_exptl_crystal_colour colourless
_exptl_crystal_density_diffrn 1.252
_exptl_crystal_description block
_exptl_crystal_F_000 2128
_exptl_crystal_size_max 0.349
_exptl_crystal_size_mid 0.188
_exptl_crystal_size_min 0.150
_refine_diff_density_max 3.109
_refine_diff_density_min -2.445
_refine_diff_density_rms 0.122
_refine_ls_extinction_method none
_refine_ls_goodness_of_fit_ref 1.093
_refine_ls_hydrogen_treatment constr
_refine_ls_matrix_type full
_refine_ls_number_parameters 595
_refine_ls_number_reflns 12060
_refine_ls_number_restraints 12
_refine_ls_restrained_S_all 1.093
_refine_ls_R_factor_all 0.1291
_refine_ls_R_factor_gt 0.0678
_refine_ls_shift/su_max 0.000
_refine_ls_shift/su_mean 0.000
_refine_ls_structure_factor_coef Fsqd
_refine_ls_weighting_details 'w=1/[\s^2^(Fo^2^)+(0.0161P)^2^+30.7608P] where P=(Fo^2^+2Fc^2^)/3'
_refine_ls_weighting_scheme calc
_refine_ls_wR_factor_gt 0.1214
_refine_ls_wR_factor_ref 0.1517
_reflns_Friedel_coverage 0.000
_reflns_number_gt 7887
_reflns_number_total 12060
_reflns_threshold_expression 'I > 2\s(I)'
_cod_data_source_file c9dt04839a2.cif
_cod_data_source_block ld150921Ge1
_cod_depositor_comments 'Adding full bibliography for 7703706--7703711.cif.'
_cod_original_sg_symbol_H-M 'P 21/c'
_cod_database_code 7703707
_shelx_space_group_comment
;
The symmetry employed for this shelxl refinement is uniquely defined
by the following loop, which should always be used as a source of
symmetry information in preference to the above space-group names.
They are only intended as comments.
;
_shelxl_version_number 2013-4

loop_
_space_group_symop_operation_xyz
'x, y, z'
'-x, y+1/2, -z+1/2'
'-x, -y, -z'
'x, -y-1/2, z-1/2'

loop_
_atom_site_label
_atom_site_type_symbol
_atom_site_fract_x
_atom_site_fract_y
_atom_site_fract_z
_atom_site_U_iso_or_equiv
_atom_site_adp_type
_atom_site_occupancy
_atom_site_site_symmetry_order
_atom_site_calc_flag
_atom_site_refinement_flags_posn
_atom_site_refinement_flags_adp
_atom_site_refinement_flags_occupancy
_atom_site_disorder_assembly
_atom_site_disorder_group
Ge1 Ge -0.27992(4) 0.06716(2) 0.29017(3) 0.01415(11) Uani 1 1 d . U . . .
Ge2 Ge -0.13257(4) 0.00873(3) 0.37962(3) 0.02757(15) Uani 1 1 d . U . . .
N4 N -0.2478(3) 0.06024(16) 0.1993(2) 0.0151(8) Uani 1 1 d . . . . .
N2 N -0.3360(3) 0.14007(16) 0.3012(2) 0.0161(8) Uani 1 1 d . . . . .
N1 N -0.4149(3) 0.04954(17) 0.2810(2) 0.0167(8) Uani 1 1 d . . . . .
N3 N -0.5131(3) 0.13915(17) 0.3114(2) 0.0188(8) Uani 1 1 d . . . . .
N6 N -0.1339(3) 0.00689(17) 0.1404(2) 0.0174(8) Uani 1 1 d . . . . .
N5 N -0.1128(3) -0.00928(17) 0.2837(2) 0.0173(8) Uani 1 1 d . . . . .
C28 C -0.1976(4) 0.1507(2) 0.1489(3) 0.0212(10) Uani 1 1 d . . . . .
C1 C -0.4434(3) -0.0025(2) 0.3121(3) 0.0170(9) Uani 1 1 d . . . . .
C24 C -0.3643(3) 0.1082(2) 0.0750(3) 0.0204(10) Uani 1 1 d . . . . .
C23 C -0.2708(3) 0.1067(2) 0.1407(2) 0.0164(9) Uani 1 1 d . . . . .
C2 C -0.4233(3) -0.0077(2) 0.3942(3) 0.0223(10) Uani 1 1 d . . . . .
C25 C -0.3797(4) 0.1505(2) 0.0158(3) 0.0252(11) Uani 1 1 d . . . . .
H25 H -0.4411 0.1508 -0.0284 0.030 Uiso 1 1 d R U . . .
C20 C -0.4958(4) 0.1951(2) 0.3564(3) 0.0219(10) Uani 1 1 d . . . . .
H20 H -0.4219 0.2028 0.3760 0.026 Uiso 1 1 d R U . . .
C27 C -0.2160(4) 0.1923(2) 0.0884(3) 0.0278(11) Uani 1 1 d . . . . .
H27 H -0.1669 0.2211 0.0928 0.033 Uiso 1 1 d R U . . .
C17 C -0.6204(4) 0.1187(2) 0.2766(3) 0.0258(11) Uani 1 1 d . . . . .
H17 H -0.6622 0.1533 0.2770 0.031 Uiso 1 1 d R U . . .
C31 C -0.0662(4) -0.0663(2) 0.2876(3) 0.0213(10) Uani 1 1 d . . . . .
C6 C -0.4907(4) -0.0497(2) 0.2608(3) 0.0231(10) Uani 1 1 d . . . . .
C9 C -0.2961(3) 0.1986(2) 0.3119(3) 0.0227(11) Uani 1 1 d . . . . .
C8 C -0.5072(4) -0.0476(2) 0.1738(3) 0.0299(12) Uani 1 1 d . . . . .
H8A H -0.5397 -0.0836 0.1483 0.036 Uiso 1 1 d R U . . .
H8B H -0.4425 -0.0434 0.1682 0.036 Uiso 1 1 d R U . . .
H8C H -0.5503 -0.0145 0.1493 0.036 Uiso 1 1 d R U . . .
C30 C -0.1015(4) 0.1554(2) 0.2232(3) 0.0266(11) Uani 1 1 d . . . . .
H30A H -0.0531 0.1807 0.2130 0.032 Uiso 1 1 d R U . . .
H30B H -0.0724 0.1166 0.2378 0.032 Uiso 1 1 d R U . . .
H30C H -0.1179 0.1716 0.2659 0.032 Uiso 1 1 d R U . . .
C45 C -0.0380(4) 0.0816(3) 0.4095(3) 0.0360(13) Uani 1 1 d . . . . .
C14 C -0.2241(4) 0.2146(2) 0.3880(3) 0.0283(12) Uani 1 1 d . . . . .
C3 C -0.4585(4) -0.0577(2) 0.4212(3) 0.0287(12) Uani 1 1 d . . . . .
H3 H -0.4472 -0.0606 0.4751 0.034 Uiso 1 1 d R U . . .
C22 C -0.5475(4) 0.2487(2) 0.3069(3) 0.0359(13) Uani 1 1 d . . . . .
H22A H -0.5302 0.2509 0.2606 0.043 Uiso 1 1 d R U . . .
H22B H -0.5250 0.2841 0.3381 0.043 Uiso 1 1 d R U . . .
H22C H -0.6204 0.2448 0.2906 0.043 Uiso 1 1 d R U . . .
C26 C -0.3058(4) 0.1916(2) 0.0214(3) 0.0288(12) Uani 1 1 d . . . . .
H26 H -0.3164 0.2190 -0.0193 0.035 Uiso 1 1 d R U . . .
C39 C -0.2115(4) -0.0004(2) 0.0592(3) 0.0232(11) Uani 1 1 d . . . . .
H39 H -0.2766 0.0110 0.0629 0.028 Uiso 1 1 d R U . . .
C5 C -0.5230(4) -0.0987(2) 0.2909(3) 0.0321(12) Uani 1 1 d . . . . .
H5 H -0.5551 -0.1297 0.2566 0.039 Uiso 1 1 d R U . . .
B1 B -0.4296(4) 0.1120(2) 0.2985(3) 0.0175(11) Uani 1 1 d . . . . .
N7 N 0.0243(4) 0.1175(2) 0.4360(3) 0.0395(12) Uani 1 1 d . . . . .
C42 C -0.0235(4) 0.0023(2) 0.1559(3) 0.0263(11) Uani 1 1 d . . . . .
H42 H 0.0115 0.0030 0.2141 0.032 Uiso 1 1 d R U . . .
C21 C -0.5230(4) 0.1906(3) 0.4300(3) 0.0329(13) Uani 1 1 d . . . . .
H21A H -0.5956 0.1850 0.4135 0.039 Uiso 1 1 d R U . . .
H21B H -0.5032 0.2263 0.4610 0.039 Uiso 1 1 d R U . . .
H21C H -0.4877 0.1574 0.4618 0.039 Uiso 1 1 d R U . . .
C19 C -0.6504(4) 0.1015(3) 0.1897(3) 0.0353(13) Uani 1 1 d . . . . .
H19A H -0.6339 0.1332 0.1614 0.042 Uiso 1 1 d R U . . .
H19B H -0.7228 0.0939 0.1666 0.042 Uiso 1 1 d R U . . .
H19C H -0.6139 0.0664 0.1860 0.042 Uiso 1 1 d R U . . .
C29 C -0.4487(3) 0.0660(2) 0.0691(3) 0.0266(11) Uani 1 1 d . . . . .
H29A H -0.5087 0.0754 0.0230 0.032 Uiso 1 1 d R U . . .
H29B H -0.4641 0.0694 0.1162 0.032 Uiso 1 1 d R U . . .
H29C H -0.4275 0.0262 0.0645 0.032 Uiso 1 1 d R U . . .
C38 C 0.1074(4) -0.0230(3) 0.3703(3) 0.0420(16) Uani 1 1 d . . . . .
H38A H 0.1066 -0.0194 0.4229 0.050 Uiso 1 1 d R U . . .
H38B H 0.0823 0.0129 0.3411 0.050 Uiso 1 1 d R U . . .
H38C H 0.1762 -0.0302 0.3743 0.050 Uiso 1 1 d R U . . .
C36 C 0.0402(4) -0.0733(3) 0.3276(3) 0.0323(13) Uani 1 1 d . . . . .
B2 B -0.1643(4) 0.0193(2) 0.2064(3) 0.0160(10) Uani 1 1 d . . . . .
C10 C -0.3263(4) 0.2392(2) 0.2486(3) 0.0294(12) Uani 1 1 d . . . . .
C16 C -0.2012(4) 0.1745(3) 0.4581(3) 0.0362(14) Uani 1 1 d . . . . .
H16A H -0.1528 0.1935 0.5046 0.043 Uiso 1 1 d R U . . .
H16B H -0.1727 0.1380 0.4486 0.043 Uiso 1 1 d R U . . .
H16C H -0.2632 0.1664 0.4665 0.043 Uiso 1 1 d R U . . .
C15 C -0.4103(5) 0.2260(2) 0.1704(3) 0.0378(14) Uani 1 1 d . . . . .
H15A H -0.4639 0.2547 0.1608 0.045 Uiso 1 1 d R U . . .
H15B H -0.4371 0.1871 0.1717 0.045 Uiso 1 1 d R U . . .
H15C H -0.3843 0.2281 0.1286 0.045 Uiso 1 1 d R U . . .
C32 C -0.1284(5) -0.1154(2) 0.2527(3) 0.0299(12) Uani 1 1 d . . . . .
C11 C -0.2764(5) 0.2938(2) 0.2618(4) 0.0439(16) Uani 1 1 d . . . . .
H11 H -0.2931 0.3209 0.2201 0.053 Uiso 1 1 d R U . . .
C40 C -0.2006(4) 0.0395(3) -0.0053(3) 0.0357(13) Uani 1 1 d . . . . .
H40A H -0.1894 0.0796 0.0136 0.043 Uiso 1 1 d R U . . .
H40B H -0.2621 0.0375 -0.0524 0.043 Uiso 1 1 d R U . . .
H40C H -0.1435 0.0264 -0.0176 0.043 Uiso 1 1 d R U . . .
C4 C -0.5092(4) -0.1028(2) 0.3701(3) 0.0347(13) Uani 1 1 d . . . . .
H4 H -0.5335 -0.1354 0.3891 0.042 Uiso 1 1 d R U . . .
C54 C 0.0694(4) 0.2196(3) 0.4158(3) 0.0407(15) Uani 1 1 d . . . . .
H54A H 0.0709 0.2097 0.3641 0.049 Uiso 1 1 d R U . . .
H54B H 0.0005 0.2322 0.4080 0.049 Uiso 1 1 d R U . . .
C7 C -0.3661(4) 0.0388(2) 0.4539(3) 0.0261(11) Uani 1 1 d . . . . .
H7A H -0.3590 0.0264 0.5065 0.031 Uiso 1 1 d R U . . .
H7B H -0.4031 0.0755 0.4411 0.031 Uiso 1 1 d R U . . .
H7C H -0.2994 0.0442 0.4523 0.031 Uiso 1 1 d R U . . .
C47 C 0.2058(4) 0.1449(3) 0.4789(3) 0.0376(14) Uani 1 1 d . . . . .
H47A H 0.2249 0.1092 0.5111 0.045 Uiso 1 1 d R U . . .
H47B H 0.2063 0.1361 0.4266 0.045 Uiso 1 1 d R U . . .
C37 C -0.2426(5) -0.1099(3) 0.2190(3) 0.0409(15) Uani 1 1 d . . . . .
H37A H -0.2659 -0.0987 0.2604 0.049 Uiso 1 1 d R U . . .
H37B H -0.2722 -0.1473 0.1969 0.049 Uiso 1 1 d R U . . .
H37C H -0.2629 -0.0802 0.1779 0.049 Uiso 1 1 d R U . . .
C43 C 0.0198(4) 0.0554(3) 0.1259(3) 0.0371(14) Uani 1 1 d . . . . .
H43A H 0.0031 0.0512 0.0697 0.045 Uiso 1 1 d R U . . .
H43B H 0.0929 0.0569 0.1532 0.045 Uiso 1 1 d R U . . .
H43C H -0.0099 0.0913 0.1359 0.045 Uiso 1 1 d R U . . .
C13 C -0.1800(4) 0.2705(3) 0.3982(4) 0.0425(16) Uani 1 1 d . . . . .
H13 H -0.1343 0.2820 0.4485 0.051 Uiso 1 1 d R U . . .
C46 C 0.0989(4) 0.1648(3) 0.4713(3) 0.0378(14) Uani 1 1 d . . . . .
C52 C 0.1738(5) 0.2292(3) 0.5896(4) 0.0553(19) Uani 1 1 d . . . . .
H52 H 0.1727 0.2383 0.6422 0.066 Uiso 1 1 d R U . . .
C53 C 0.0955(4) 0.1797(3) 0.5504(3) 0.0349(13) Uani 1 1 d . . . . .
H53A H 0.1127 0.1448 0.5842 0.042 Uiso 1 1 d R U . . .
H53B H 0.0271 0.1924 0.5441 0.042 Uiso 1 1 d R U . . .
C18 C -0.6496(4) 0.0709(3) 0.3228(3) 0.0379(14) Uani 1 1 d . . . . .
H18A H -0.6177 0.0343 0.3183 0.045 Uiso 1 1 d R U . . .
H18B H -0.7227 0.0660 0.3018 0.045 Uiso 1 1 d R U . . .
H18C H -0.6265 0.0823 0.3779 0.045 Uiso 1 1 d R U . . .
C48 C 0.2811(5) 0.1934(3) 0.5174(4) 0.0506(17) Uani 1 1 d . . . . .
H48 H 0.3500 0.1807 0.5229 0.061 Uiso 1 1 d R U . . .
C33 C -0.0812(6) -0.1692(3) 0.2529(4) 0.0489(18) Uani 1 1 d . . . . .
H33 H -0.1213 -0.2018 0.2285 0.059 Uiso 1 1 d R U . . .
C49 C 0.2502(5) 0.2475(3) 0.4645(4) 0.0515(18) Uani 1 1 d . . . . .
H49A H 0.2526 0.2383 0.4129 0.062 Uiso 1 1 d R U . . .
H49B H 0.2983 0.2794 0.4882 0.062 Uiso 1 1 d R U . . .
C44 C 0.0108(4) -0.0552(3) 0.1288(3) 0.0378(14) Uani 1 1 d . . . . .
H44A H -0.0142 -0.0882 0.1495 0.045 Uiso 1 1 d R U . . .
H44B H 0.0843 -0.0567 0.1483 0.045 Uiso 1 1 d R U . . .
H44C H -0.0166 -0.0569 0.0715 0.045 Uiso 1 1 d R U . . .
C41 C -0.2265(5) -0.0644(3) 0.0295(3) 0.0390(14) Uani 1 1 d . . . . .
H41A H -0.1739 -0.0747 0.0103 0.047 Uiso 1 1 d R U . . .
H41B H -0.2924 -0.0684 -0.0130 0.047 Uiso 1 1 d R U . . .
H41C H -0.2226 -0.0904 0.0726 0.047 Uiso 1 1 d R U . . .
C12 C -0.2036(5) 0.3087(3) 0.3350(5) 0.055(2) Uani 1 1 d . . . . .
H12 H -0.1700 0.3449 0.3416 0.066 Uiso 1 1 d R U . . .
C34 C 0.0237(7) -0.1756(3) 0.2875(4) 0.057(2) Uani 1 1 d . . . . .
H34 H 0.0538 -0.2117 0.2848 0.068 Uiso 1 1 d R U . . .
C50 C 0.1427(5) 0.2676(3) 0.4532(4) 0.0433(15) Uani 1 1 d . . . . .
H50 H 0.1242 0.3028 0.4190 0.052 Uiso 1 1 d R U . . .
C55 C 0.2800(5) 0.2077(4) 0.6007(3) 0.058(2) Uani 1 1 d . . . . .
H55A H 0.3310 0.2377 0.6269 0.070 Uiso 1 1 d R U . . .
H55B H 0.2964 0.1722 0.6334 0.070 Uiso 1 1 d R U . . .
C35 C 0.0830(6) -0.1287(3) 0.3261(4) 0.0513(19) Uani 1 1 d . . . . .
H35 H 0.1534 -0.1338 0.3519 0.062 Uiso 1 1 d R U . . .
C51 C 0.1441(6) 0.2829(3) 0.5382(4) 0.0575(19) Uani 1 1 d . . . . .
H51A H 0.1927 0.3145 0.5618 0.069 Uiso 1 1 d R U . . .
H51B H 0.0767 0.2962 0.5337 0.069 Uiso 1 1 d R U . . .

loop_
_atom_site_aniso_label
_atom_site_aniso_U_11
_atom_site_aniso_U_22
_atom_site_aniso_U_33
_atom_site_aniso_U_23
_atom_site_aniso_U_13
_atom_site_aniso_U_12
Ge1 0.0171(2) 0.0115(2) 0.0149(2) -0.00096(19) 0.00730(18) 0.0001(2)
Ge2 0.0269(3) 0.0408(4) 0.0147(2) 0.0012(2) 0.0076(2) 0.0124(3)
N4 0.0191(19) 0.012(2) 0.0146(18) 0.0019(15) 0.0073(15) 0.0024(15)
N2 0.0192(19) 0.0087(19) 0.022(2) -0.0048(15) 0.0100(16) 0.0008(15)
N1 0.0160(18) 0.016(2) 0.0178(19) -0.0020(15) 0.0067(15) -0.0012(15)
N3 0.0165(19) 0.017(2) 0.022(2) -0.0008(16) 0.0061(16) 0.0001(16)
N6 0.0183(19) 0.020(2) 0.0138(18) 0.0023(16) 0.0065(15) 0.0049(16)
N5 0.023(2) 0.0118(19) 0.0183(19) -0.0009(15) 0.0096(16) 0.0030(16)
C28 0.026(2) 0.015(3) 0.022(2) 0.0041(19) 0.009(2) 0.000(2)
C1 0.014(2) 0.015(2) 0.022(2) 0.0016(18) 0.0080(18) -0.0014(18)
C24 0.022(2) 0.022(3) 0.017(2) -0.0023(19) 0.0080(19) 0.003(2)
C23 0.022(2) 0.015(2) 0.014(2) -0.0003(17) 0.0081(18) 0.0028(18)
C2 0.020(2) 0.023(3) 0.023(2) 0.004(2) 0.0078(19) 0.001(2)
C25 0.028(3) 0.028(3) 0.016(2) 0.003(2) 0.004(2) 0.007(2)
C20 0.024(2) 0.020(3) 0.024(2) -0.004(2) 0.011(2) 0.003(2)
C27 0.036(3) 0.018(3) 0.028(3) 0.004(2) 0.011(2) -0.004(2)
C17 0.017(2) 0.036(3) 0.023(3) 0.000(2) 0.006(2) 0.000(2)
C31 0.031(3) 0.023(3) 0.012(2) 0.0031(19) 0.0103(19) 0.011(2)
C6 0.023(2) 0.022(3) 0.026(3) 0.000(2) 0.011(2) 0.000(2)
C9 0.017(2) 0.016(3) 0.041(3) -0.006(2) 0.018(2) -0.0011(19)
C8 0.039(3) 0.021(3) 0.029(3) -0.008(2) 0.012(2) -0.010(2)
C30 0.025(3) 0.024(3) 0.028(3) -0.003(2) 0.007(2) -0.005(2)
C45 0.037(3) 0.037(4) 0.031(3) 0.000(3) 0.010(3) 0.006(3)
C14 0.017(2) 0.023(3) 0.046(3) -0.015(2) 0.013(2) -0.001(2)
C3 0.030(3) 0.032(3) 0.025(3) 0.006(2) 0.011(2) 0.002(2)
C22 0.043(3) 0.024(3) 0.038(3) -0.004(2) 0.013(3) 0.008(3)
C26 0.037(3) 0.027(3) 0.022(3) 0.010(2) 0.010(2) 0.002(2)
C39 0.024(2) 0.028(3) 0.016(2) -0.004(2) 0.0058(19) 0.003(2)
C5 0.036(3) 0.022(3) 0.038(3) -0.003(2) 0.013(2) -0.008(2)
B1 0.018(2) 0.021(3) 0.012(2) 0.002(2) 0.004(2) 0.000(2)
N7 0.038(3) 0.043(3) 0.035(3) -0.008(2) 0.011(2) -0.003(2)
C42 0.024(2) 0.033(3) 0.024(2) 0.005(2) 0.012(2) 0.007(2)
C21 0.038(3) 0.034(3) 0.031(3) -0.007(2) 0.017(2) 0.002(3)
C19 0.025(3) 0.045(4) 0.028(3) -0.003(3) 0.001(2) -0.005(3)
C29 0.020(2) 0.029(3) 0.025(3) 0.001(2) 0.002(2) 0.000(2)
C38 0.023(3) 0.069(5) 0.026(3) -0.002(3) 0.000(2) 0.015(3)
C36 0.041(3) 0.036(3) 0.020(3) 0.007(2) 0.011(2) 0.019(3)
B2 0.017(2) 0.015(3) 0.014(2) -0.002(2) 0.004(2) -0.003(2)
C10 0.038(3) 0.018(3) 0.045(3) 0.001(2) 0.029(3) 0.006(2)
C16 0.025(3) 0.039(4) 0.034(3) -0.017(3) -0.001(2) 0.009(2)
C15 0.060(4) 0.021(3) 0.042(3) 0.012(2) 0.029(3) 0.017(3)
C32 0.058(4) 0.016(3) 0.022(3) 0.001(2) 0.023(3) -0.001(2)
C11 0.051(4) 0.012(3) 0.088(5) 0.009(3) 0.049(4) 0.008(3)
C40 0.035(3) 0.051(4) 0.020(3) 0.006(2) 0.009(2) 0.009(3)
C4 0.040(3) 0.023(3) 0.042(3) 0.010(2) 0.016(3) -0.007(2)
C54 0.035(3) 0.048(4) 0.037(3) 0.006(3) 0.011(3) 0.009(3)
C7 0.031(3) 0.029(3) 0.016(2) 0.003(2) 0.007(2) 0.000(2)
C47 0.028(3) 0.050(4) 0.034(3) 0.002(3) 0.011(2) 0.006(3)
C37 0.055(4) 0.030(3) 0.040(3) -0.013(3) 0.021(3) -0.021(3)
C43 0.027(3) 0.045(4) 0.046(3) 0.007(3) 0.020(3) -0.001(3)
C13 0.025(3) 0.029(3) 0.074(5) -0.022(3) 0.019(3) -0.006(2)
C46 0.038(3) 0.035(3) 0.038(3) -0.008(3) 0.011(3) -0.009(3)
C52 0.058(4) 0.078(5) 0.036(4) -0.016(3) 0.025(3) -0.026(4)
C53 0.034(3) 0.035(3) 0.039(3) -0.006(3) 0.018(3) -0.012(3)
C18 0.023(3) 0.050(4) 0.042(3) 0.007(3) 0.014(2) -0.005(3)
C48 0.030(3) 0.070(5) 0.050(4) 0.015(3) 0.013(3) 0.000(3)
C33 0.105(6) 0.018(3) 0.036(3) 0.001(3) 0.040(4) 0.005(3)
C49 0.056(4) 0.055(4) 0.057(4) 0.024(3) 0.036(3) 0.013(3)
C44 0.041(3) 0.043(4) 0.040(3) 0.008(3) 0.027(3) 0.019(3)
C41 0.049(3) 0.039(3) 0.024(3) -0.011(3) 0.008(3) 0.002(3)
C12 0.041(4) 0.021(3) 0.121(7) -0.023(4) 0.050(4) -0.013(3)
C34 0.106(6) 0.031(4) 0.042(4) 0.017(3) 0.039(4) 0.042(4)
C50 0.049(4) 0.037(4) 0.044(4) 0.009(3) 0.018(3) 0.007(3)
C55 0.032(3) 0.107(6) 0.027(3) -0.011(4) 0.000(3) -0.016(4)
C35 0.067(4) 0.052(4) 0.032(3) 0.012(3) 0.016(3) 0.041(4)
C51 0.061(4) 0.038(4) 0.083(5) -0.015(4) 0.038(4) -0.008(3)

loop_
_atom_type_symbol
_atom_type_description
_atom_type_scat_dispersion_real
_atom_type_scat_dispersion_imag
_atom_type_scat_source
C C 0.0033 0.0016 'International Tables Vol C Tables 4.2.6.8 and 6.1.1.4'
H H 0.0000 0.0000 'International Tables Vol C Tables 4.2.6.8 and 6.1.1.4'
N N 0.0061 0.0033 'International Tables Vol C Tables 4.2.6.8 and 6.1.1.4'
B B 0.0013 0.0007 'International Tables Vol C Tables 4.2.6.8 and 6.1.1.4'
Ge Ge 0.1547 1.8001 'International Tables Vol C Tables 4.2.6.8 and 6.1.1.4'

loop_
_exptl_crystal_face_index_h
_exptl_crystal_face_index_k
_exptl_crystal_face_index_l
_exptl_crystal_face_perp_dist
0 0 1 0.133
0 0 -1 0.124
-1 0 1 0.075
1 0 -1 0.069
0 1 0 0.058
0 -1 0 0.094

loop_
_geom_angle_atom_site_label_1
_geom_angle_atom_site_label_2
_geom_angle_atom_site_label_3
_geom_angle
_geom_angle_site_symmetry_1
_geom_angle_site_symmetry_3
_geom_angle_publ_flag
N2 Ge1 N4 114.91(16) . . ?
N2 Ge1 N1 75.00(16) . . ?
N4 Ge1 N1 118.49(15) . . ?
N2 Ge1 B1 37.16(17) . . ?
N4 Ge1 B1 127.11(16) . . ?
N1 Ge1 B1 37.99(17) . . ?
N2 Ge1 Ge2 133.10(11) . . ?
N4 Ge1 Ge2 96.19(11) . . ?
N1 Ge1 Ge2 120.88(12) . . ?
B1 Ge1 Ge2 136.42(12) . . ?
N5 Ge2 C45 96.09(19) . . ?
N5 Ge2 Ge1 83.90(11) . . ?
C45 Ge2 Ge1 92.64(16) . . ?
C23 N4 B2 118.3(4) . . ?
C23 N4 Ge1 121.7(3) . . ?
B2 N4 Ge1 115.5(3) . . ?
C9 N2 B1 136.2(4) . . ?
C9 N2 Ge1 132.1(3) . . ?
B1 N2 Ge1 91.6(3) . . ?
C1 N1 B1 128.2(4) . . ?
C1 N1 Ge1 124.3(3) . . ?
B1 N1 Ge1 90.0(3) . . ?
B1 N3 C20 119.1(4) . . ?
B1 N3 C17 125.0(4) . . ?
C20 N3 C17 115.6(4) . . ?
B2 N6 C39 120.5(4) . . ?
B2 N6 C42 118.6(4) . . ?
C39 N6 C42 120.8(4) . . ?
C31 N5 B2 119.8(4) . . ?
C31 N5 Ge2 111.6(3) . . ?
B2 N5 Ge2 126.0(3) . . ?
C27 C28 C23 119.0(4) . . ?
C27 C28 C30 119.4(4) . . ?
C23 C28 C30 121.5(4) . . ?
C6 C1 C2 119.3(4) . . ?
C6 C1 N1 119.9(4) . . ?
C2 C1 N1 120.8(4) . . ?
C25 C24 C23 119.5(4) . . ?
C25 C24 C29 119.6(4) . . ?
C23 C24 C29 120.8(4) . . ?
C28 C23 C24 119.5(4) . . ?
C28 C23 N4 119.2(4) . . ?
C24 C23 N4 121.3(4) . . ?
C3 C2 C1 118.8(4) . . ?
C3 C2 C7 118.6(4) . . ?
C1 C2 C7 122.6(4) . . ?
C26 C25 C24 121.1(4) . . ?
C26 C25 H25 119.4 . . ?
C24 C25 H25 119.5 . . ?
N3 C20 C22 114.5(4) . . ?
N3 C20 C21 112.5(4) . . ?
C22 C20 C21 110.3(4) . . ?
N3 C20 H20 106.5 . . ?
C22 C20 H20 106.2 . . ?
C21 C20 H20 106.2 . . ?
C26 C27 C28 121.3(5) . . ?
C26 C27 H27 119.2 . . ?
C28 C27 H27 119.5 . . ?
N3 C17 C18 115.9(4) . . ?
N3 C17 C19 111.1(4) . . ?
C18 C17 C19 111.2(5) . . ?
N3 C17 H17 105.8 . . ?
C18 C17 H17 105.9 . . ?
C19 C17 H17 106.2 . . ?
C36 C31 C32 120.3(5) . . ?
C36 C31 N5 120.4(5) . . ?
C32 C31 N5 119.3(4) . . ?
C5 C6 C1 119.3(4) . . ?
C5 C6 C8 119.6(5) . . ?
C1 C6 C8 121.1(4) . . ?
C10 C9 C14 120.8(5) . . ?
C10 C9 N2 121.0(4) . . ?
C14 C9 N2 118.2(5) . . ?
C6 C8 H8A 109.5 . . ?
C6 C8 H8B 109.8 . . ?
H8A C8 H8B 109.5 . . ?
C6 C8 H8C 109.1 . . ?
H8A C8 H8C 109.5 . . ?
H8B C8 H8C 109.5 . . ?
C28 C30 H30A 109.6 . . ?
C28 C30 H30B 109.2 . . ?
H30A C30 H30B 109.5 . . ?
C28 C30 H30C 109.6 . . ?
H30A C30 H30C 109.5 . . ?
H30B C30 H30C 109.5 . . ?
N7 C45 Ge2 169.7(5) . . ?
C13 C14 C9 118.9(5) . . ?
C13 C14 C16 119.8(5) . . ?
C9 C14 C16 121.2(5) . . ?
C4 C3 C2 121.7(5) . . ?
C4 C3 H3 119.4 . . ?
C2 C3 H3 118.9 . . ?
C20 C22 H22A 109.5 . . ?
C20 C22 H22B 109.8 . . ?
H22A C22 H22B 109.5 . . ?
C20 C22 H22C 109.1 . . ?
H22A C22 H22C 109.5 . . ?
H22B C22 H22C 109.5 . . ?
C25 C26 C27 119.4(5) . . ?
C25 C26 H26 120.2 . . ?
C27 C26 H26 120.5 . . ?
N6 C39 C41 114.1(4) . . ?
N6 C39 C40 116.5(4) . . ?
C41 C39 C40 109.2(4) . . ?
N6 C39 H39 105.2 . . ?
C41 C39 H39 105.4 . . ?
C40 C39 H39 105.4 . . ?
C4 C5 C6 121.8(5) . . ?
C4 C5 H5 119.1 . . ?
C6 C5 H5 119.1 . . ?
N3 B1 N2 127.3(4) . . ?
N3 B1 N1 129.7(4) . . ?
N2 B1 N1 103.0(4) . . ?
N3 B1 Ge1 174.6(3) . . ?
N2 B1 Ge1 51.2(2) . . ?
N1 B1 Ge1 52.1(2) . . ?
C45 N7 C46 176.5(6) . . ?
N6 C42 C44 116.0(4) . . ?
N6 C42 C43 114.2(4) . . ?
C44 C42 C43 109.3(4) . . ?
N6 C42 H42 105.5 . . ?
C44 C42 H42 105.6 . . ?
C43 C42 H42 105.1 . . ?
C20 C21 H21A 109.2 . . ?
C20 C21 H21B 109.9 . . ?
H21A C21 H21B 109.5 . . ?
C20 C21 H21C 109.3 . . ?
H21A C21 H21C 109.5 . . ?
H21B C21 H21C 109.5 . . ?
C17 C19 H19A 109.5 . . ?
C17 C19 H19B 109.2 . . ?
H19A C19 H19B 109.5 . . ?
C17 C19 H19C 109.7 . . ?
H19A C19 H19C 109.5 . . ?
H19B C19 H19C 109.5 . . ?
C24 C29 H29A 109.6 . . ?
C24 C29 H29B 109.1 . . ?
H29A C29 H29B 109.5 . . ?
C24 C29 H29C 109.7 . . ?
H29A C29 H29C 109.5 . . ?
H29B C29 H29C 109.5 . . ?
C36 C38 H38A 109.6 . . ?
C36 C38 H38B 109.1 . . ?
H38A C38 H38B 109.5 . . ?
C36 C38 H38C 109.6 . . ?
H38A C38 H38C 109.5 . . ?
H38B C38 H38C 109.5 . . ?
C35 C36 C31 118.5(6) . . ?
C35 C36 C38 119.8(5) . . ?
C31 C36 C38 121.7(5) . . ?
N6 B2 N5 120.8(4) . . ?
N6 B2 N4 122.1(4) . . ?
N5 B2 N4 117.0(4) . . ?
C11 C10 C9 117.4(5) . . ?
C11 C10 C15 120.5(5) . . ?
C9 C10 C15 122.0(5) . . ?
C14 C16 H16A 109.1 . . ?
C14 C16 H16B 109.8 . . ?
H16A C16 H16B 109.5 . . ?
C14 C16 H16C 109.5 . . ?
H16A C16 H16C 109.5 . . ?
H16B C16 H16C 109.5 . . ?
C10 C15 H15A 109.0 . . ?
C10 C15 H15B 109.8 . . ?
H15A C15 H15B 109.5 . . ?
C10 C15 H15C 109.6 . . ?
H15A C15 H15C 109.5 . . ?
H15B C15 H15C 109.5 . . ?
C33 C32 C31 118.2(6) . . ?
C33 C32 C37 121.1(6) . . ?
C31 C32 C37 120.6(5) . . ?
C12 C11 C10 121.7(6) . . ?
C12 C11 H11 119.3 . . ?
C10 C11 H11 119.0 . . ?
C39 C40 H40A 109.5 . . ?
C39 C40 H40B 109.5 . . ?
H40A C40 H40B 109.5 . . ?
C39 C40 H40C 109.4 . . ?
H40A C40 H40C 109.5 . . ?
H40B C40 H40C 109.5 . . ?
C5 C4 C3 118.8(5) . . ?
C5 C4 H4 120.9 . . ?
C3 C4 H4 120.3 . . ?
C50 C54 C46 108.7(5) . . ?
C50 C54 H54A 110.2 . . ?
C46 C54 H54A 110.0 . . ?
C50 C54 H54B 109.9 . . ?
C46 C54 H54B 109.7 . . ?
H54A C54 H54B 108.4 . . ?
C2 C7 H7A 109.6 . . ?
C2 C7 H7B 109.5 . . ?
H7A C7 H7B 109.5 . . ?
C2 C7 H7C 109.3 . . ?
H7A C7 H7C 109.5 . . ?
H7B C7 H7C 109.5 . . ?
C48 C47 C46 109.2(5) . . ?
C48 C47 H47A 109.8 . . ?
C46 C47 H47A 109.7 . . ?
C48 C47 H47B 109.7 . . ?
C46 C47 H47B 110.1 . . ?
H47A C47 H47B 108.3 . . ?
C32 C37 H37A 109.8 . . ?
C32 C37 H37B 109.1 . . ?
H37A C37 H37B 109.5 . . ?
C32 C37 H37C 109.5 . . ?
H37A C37 H37C 109.5 . . ?
H37B C37 H37C 109.5 . . ?
C42 C43 H43A 109.2 . . ?
C42 C43 H43B 109.9 . . ?
H43A C43 H43B 109.5 . . ?
C42 C43 H43C 109.4 . . ?
H43A C43 H43C 109.5 . . ?
H43B C43 H43C 109.5 . . ?
C12 C13 C14 120.4(6) . . ?
C12 C13 H13 120.0 . . ?
C14 C13 H13 119.6 . . ?
N7 C46 C53 107.7(5) . . ?
N7 C46 C47 110.3(5) . . ?
C53 C46 C47 111.7(5) . . ?
N7 C46 C54 109.0(5) . . ?
C53 C46 C54 110.2(5) . . ?
C47 C46 C54 107.9(5) . . ?
C51 C52 C55 112.0(6) . . ?
C51 C52 C53 108.6(6) . . ?
C55 C52 C53 109.2(6) . . ?
C51 C52 H52 109.5 . . ?
C55 C52 H52 108.6 . . ?
C53 C52 H52 109.0 . . ?
C46 C53 C52 109.1(5) . . ?
C46 C53 H53A 109.3 . . ?
C52 C53 H53A 109.5 . . ?
C46 C53 H53B 110.3 . . ?
C52 C53 H53B 110.3 . . ?
H53A C53 H53B 108.3 . . ?
C17 C18 H18A 109.4 . . ?
C17 C18 H18B 110.0 . . ?
H18A C18 H18B 109.5 . . ?
C17 C18 H18C 109.0 . . ?
H18A C18 H18C 109.5 . . ?
H18B C18 H18C 109.5 . . ?
C47 C48 C49 108.1(5) . . ?
C47 C48 C55 109.7(5) . . ?
C49 C48 C55 110.0(6) . . ?
C47 C48 H48 109.5 . . ?
C49 C48 H48 109.7 . . ?
C55 C48 H48 109.8 . . ?
C34 C33 C32 121.6(6) . . ?
C34 C33 H33 119.2 . . ?
C32 C33 H33 119.1 . . ?
C48 C49 C50 111.1(5) . . ?
C48 C49 H49A 109.3 . . ?
C50 C49 H49A 109.4 . . ?
C48 C49 H49B 109.4 . . ?
C50 C49 H49B 109.5 . . ?
H49A C49 H49B 108.1 . . ?
C42 C44 H44A 108.9 . . ?
C42 C44 H44B 109.9 . . ?
H44A C44 H44B 109.5 . . ?
C42 C44 H44C 109.6 . . ?
H44A C44 H44C 109.5 . . ?
H44B C44 H44C 109.5 . . ?
C39 C41 H41A 109.4 . . ?
C39 C41 H41B 109.5 . . ?
H41A C41 H41B 109.5 . . ?
C39 C41 H41C 109.4 . . ?
H41A C41 H41C 109.5 . . ?
H41B C41 H41C 109.5 . . ?
C13 C12 C11 120.5(6) . . ?
C13 C12 H12 119.7 . . ?
C11 C12 H12 119.8 . . ?
C35 C34 C33 119.8(6) . . ?
C35 C34 H34 120.2 . . ?
C33 C34 H34 120.0 . . ?
C54 C50 C49 109.4(5) . . ?
C54 C50 C51 111.0(5) . . ?
C49 C50 C51 107.0(5) . . ?
C54 C50 H50 109.5 . . ?
C49 C50 H50 109.8 . . ?
C51 C50 H50 110.1 . . ?
C52 C55 C48 108.3(5) . . ?
C52 C55 H55A 110.7 . . ?
C48 C55 H55A 110.0 . . ?
C52 C55 H55B 109.9 . . ?
C48 C55 H55B 109.5 . . ?
H55A C55 H55B 108.4 . . ?
C34 C35 C36 121.2(6) . . ?
C34 C35 H35 119.5 . . ?
C36 C35 H35 119.2 . . ?
C52 C51 C50 109.3(5) . . ?
C52 C51 H51A 109.8 . . ?
C50 C51 H51A 109.7 . . ?
C52 C51 H51B 109.9 . . ?
C50 C51 H51B 109.8 . . ?
H51A C51 H51B 108.4 . . ?

loop_
_geom_bond_atom_site_label_1
_geom_bond_atom_site_label_2
_geom_bond_distance
_geom_bond_site_symmetry_2
_geom_bond_publ_flag
Ge1 N2 1.869(4) . ?
Ge1 N4 1.872(3) . ?
Ge1 N1 1.890(4) . ?
Ge1 B1 2.396(5) . ?
Ge1 Ge2 2.4754(8) . ?
Ge2 N5 1.905(4) . ?
Ge2 C45 2.055(6) . ?
N4 C23 1.439(6) . ?
N4 B2 1.463(6) . ?
N2 C9 1.419(6) . ?
N2 B1 1.448(6) . ?
N1 C1 1.423(6) . ?
N1 B1 1.475(7) . ?
N3 B1 1.423(6) . ?
N3 C20 1.473(6) . ?
N3 C17 1.475(6) . ?
N6 B2 1.441(6) . ?
N6 C39 1.472(6) . ?
N6 C42 1.477(6) . ?
N5 C31 1.433(6) . ?
N5 B2 1.460(6) . ?
C28 C27 1.391(6) . ?
C28 C23 1.398(6) . ?
C28 C30 1.508(6) . ?
C1 C6 1.404(6) . ?
C1 C2 1.410(6) . ?
C24 C25 1.389(7) . ?
C24 C23 1.402(6) . ?
C24 C29 1.497(7) . ?
C2 C3 1.393(7) . ?
C2 C7 1.503(7) . ?
C25 C26 1.370(7) . ?
C25 H25 0.9300 . ?
C20 C22 1.516(7) . ?
C20 C21 1.525(7) . ?
C20 H20 0.9801 . ?
C27 C26 1.383(7) . ?
C27 H27 0.9300 . ?
C17 C18 1.514(7) . ?
C17 C19 1.518(7) . ?
C17 H17 0.9800 . ?
C31 C36 1.405(7) . ?
C31 C32 1.406(7) . ?
C6 C5 1.385(7) . ?
C6 C8 1.503(7) . ?
C9 C10 1.402(7) . ?
C9 C14 1.415(7) . ?
C8 H8A 0.9601 . ?
C8 H8B 0.9600 . ?
C8 H8C 0.9600 . ?
C30 H30A 0.9599 . ?
C30 H30B 0.9600 . ?
C30 H30C 0.9601 . ?
C45 N7 1.157(7) . ?
C14 C13 1.386(8) . ?
C14 C16 1.491(8) . ?
C3 C4 1.379(8) . ?
C3 H3 0.9301 . ?
C22 H22A 0.9600 . ?
C22 H22B 0.9601 . ?
C22 H22C 0.9600 . ?
C26 H26 0.9299 . ?
C39 C41 1.527(7) . ?
C39 C40 1.528(7) . ?
C39 H39 0.9799 . ?
C5 C4 1.375(8) . ?
C5 H5 0.9300 . ?
N7 C46 1.464(7) . ?
C42 C44 1.529(7) . ?
C42 C43 1.535(7) . ?
C42 H42 0.9800 . ?
C21 H21A 0.9601 . ?
C21 H21B 0.9600 . ?
C21 H21C 0.9600 . ?
C19 H19A 0.9600 . ?
C19 H19B 0.9601 . ?
C19 H19C 0.9600 . ?
C29 H29A 0.9600 . ?
C29 H29B 0.9600 . ?
C29 H29C 0.9599 . ?
C38 C36 1.493(8) . ?
C38 H38A 0.9600 . ?
C38 H38B 0.9598 . ?
C38 H38C 0.9600 . ?
C36 C35 1.393(8) . ?
C10 C11 1.392(8) . ?
C10 C15 1.492(8) . ?
C16 H16A 0.9600 . ?
C16 H16B 0.9599 . ?
C16 H16C 0.9600 . ?
C15 H15A 0.9599 . ?
C15 H15B 0.9601 . ?
C15 H15C 0.9599 . ?
C32 C33 1.384(8) . ?
C32 C37 1.495(8) . ?
C11 C12 1.375(10) . ?
C11 H11 0.9300 . ?
C40 H40A 0.9600 . ?
C40 H40B 0.9600 . ?
C40 H40C 0.9602 . ?
C4 H4 0.9300 . ?
C54 C50 1.473(9) . ?
C54 C46 1.548(8) . ?
C54 H54A 0.9699 . ?
C54 H54B 0.9702 . ?
C7 H7A 0.9600 . ?
C7 H7B 0.9599 . ?
C7 H7C 0.9601 . ?
C47 C48 1.501(9) . ?
C47 C46 1.528(8) . ?
C47 H47A 0.9699 . ?
C47 H47B 0.9702 . ?
C37 H37A 0.9600 . ?
C37 H37B 0.9600 . ?
C37 H37C 0.9599 . ?
C43 H43A 0.9599 . ?
C43 H43B 0.9601 . ?
C43 H43C 0.9600 . ?
C13 C12 1.370(10) . ?
C13 H13 0.9299 . ?
C46 C53 1.490(8) . ?
C52 C51 1.488(10) . ?
C52 C55 1.513(9) . ?
C52 C53 1.543(8) . ?
C52 H52 0.9800 . ?
C53 H53A 0.9699 . ?
C53 H53B 0.9700 . ?
C18 H18A 0.9601 . ?
C18 H18B 0.9599 . ?
C18 H18C 0.9600 . ?
C48 C49 1.511(9) . ?
C48 C55 1.548(9) . ?
C48 H48 0.9800 . ?
C33 C34 1.377(10) . ?
C33 H33 0.9300 . ?
C49 C50 1.520(8) . ?
C49 H49A 0.9701 . ?
C49 H49B 0.9700 . ?
C44 H44A 0.9600 . ?
C44 H44B 0.9600 . ?
C44 H44C 0.9599 . ?
C41 H41A 0.9600 . ?
C41 H41B 0.9599 . ?
C41 H41C 0.9601 . ?
C12 H12 0.9300 . ?
C34 C35 1.365(10) . ?
C34 H34 0.9299 . ?
C50 C51 1.571(9) . ?
C50 H50 0.9801 . ?
C55 H55A 0.9699 . ?
C55 H55B 0.9702 . ?
C35 H35 0.9300 . ?
C51 H51A 0.9700 . ?
C51 H51B 0.9700 . ?
